data_2220304
loop_
_publ_author_name
'Kanganga, Nyasha'
'Mann, Kent R.'
'Janzen, Daron E.'

_publ_section_title
;
 Tetra-<i>n</i>-butylammonium
 bis(2,2-dicyanoethylene-1,1-dithiolato)palladium(II)
;
_journal_coeditor_code PK2131
_journal_issue 12
_journal_name_full 'Acta Crystallographica Section E'
_journal_page_first m1565
_journal_paper_doi 10.1107/S1600536808037616
_journal_volume 64
_journal_year 2008
_chemical_formula_iupac '(C16 H36 N)2 [Pd (C4 N2 S2)2]'
_chemical_formula_moiety '2(C16 H36 N +), C8 N4 Pd S4 2-'
_chemical_formula_sum 'C40 H72 N6 Pd S4'
_chemical_formula_weight 871.68
_chemical_name_systematic
;
Tetra-n-butylammonium bis(2,2-dicyanoethylene-1,1-dithiolato)palladium(II)
;
_space_group_IT_number 14
_symmetry_cell_setting monoclinic
_symmetry_space_group_name_Hall '-P 2ybc'
_symmetry_space_group_name_H-M 'P 1 21/c 1'
_atom_sites_solution_hydrogens geom
_atom_sites_solution_primary direct
_atom_sites_solution_secondary difmap
_audit_creation_method SHELXL-97
_cell_angle_alpha 90.00
_cell_angle_beta 108.218(2)
_cell_angle_gamma 90.00
_cell_formula_units_Z 2
_cell_length_a 13.9468(13)
_cell_length_b 8.6267(8)
_cell_length_c 20.3231(19)
_cell_measurement_reflns_used 3632
_cell_measurement_temperature 173(2)
_cell_measurement_theta_max 25.04
_cell_measurement_theta_min 2.19
_cell_volume 2322.6(4)
_computing_cell_refinement 'SAINT (Bruker, 2006)'
_computing_data_collection 'SMART (Bruker, 2003)'
_computing_data_reduction 'SAINT (Bruker, 2006)'
_computing_molecular_graphics 'SHELXTL (Sheldrick, 2008)'
_computing_publication_material 'SHELXTL (Sheldrick, 2008)'
_computing_structure_refinement 'SHELXTL (Sheldrick, 2008)'
_computing_structure_solution 'SHELXTL (Sheldrick, 2008)'
_diffrn_ambient_temperature 173(2)
_diffrn_measured_fraction_theta_full 0.998
_diffrn_measured_fraction_theta_max 0.998
_diffrn_measurement_device_type 'Bruker SMART CCD area-detector'
_diffrn_measurement_method \f
_diffrn_radiation_monochromator graphite
_diffrn_radiation_source 'normal-focus sealed tube'
_diffrn_radiation_type MoK\a
_diffrn_radiation_wavelength 0.71073
_diffrn_reflns_av_R_equivalents 0.0268
_diffrn_reflns_av_sigmaI/netI 0.0183
_diffrn_reflns_limit_h_max 16
_diffrn_reflns_limit_h_min -16
_diffrn_reflns_limit_k_max 10
_diffrn_reflns_limit_k_min -10
_diffrn_reflns_limit_l_max 24
_diffrn_reflns_limit_l_min -24
_diffrn_reflns_number 22206
_diffrn_reflns_theta_full 25.06
_diffrn_reflns_theta_max 25.06
_diffrn_reflns_theta_min 1.54
_diffrn_standards_number 0
_exptl_absorpt_coefficient_mu 0.612
_exptl_absorpt_correction_T_max 0.824
_exptl_absorpt_correction_T_min 0.749
_exptl_absorpt_correction_type multi-scan
_exptl_absorpt_process_details '(SADABS; Bruker 2003)'
_exptl_crystal_colour orange
_exptl_crystal_density_diffrn 1.246
_exptl_crystal_density_method 'not measured'
_exptl_crystal_description block
_exptl_crystal_F_000 928
_exptl_crystal_size_max 0.50
_exptl_crystal_size_mid 0.40
_exptl_crystal_size_min 0.33
_refine_diff_density_max 0.245
_refine_diff_density_min -0.276
_refine_ls_extinction_method none
_refine_ls_goodness_of_fit_ref 1.018
_refine_ls_hydrogen_treatment constr
_refine_ls_matrix_type full
_refine_ls_number_parameters 236
_refine_ls_number_reflns 4124
_refine_ls_number_restraints 0
_refine_ls_restrained_S_all 1.018
_refine_ls_R_factor_all 0.0304
_refine_ls_R_factor_gt 0.0242
_refine_ls_shift/su_max 0.001
_refine_ls_shift/su_mean 0.000
_refine_ls_structure_factor_coef Fsqd
_refine_ls_weighting_details 'calc w=1/[\s^2^(Fo^2^)+(0.0322P)^2^+0.8279P] where P=(Fo^2^+2Fc^2^)/3'
_refine_ls_weighting_scheme calc
_refine_ls_wR_factor_gt 0.0600
_refine_ls_wR_factor_ref 0.0627
_reflns_number_gt 3613
_reflns_number_total 4124
_reflns_threshold_expression I>2\s(I)
_cod_data_source_file pk2131.cif
_cod_data_source_block I
_cod_original_sg_symbol_H-M 'P 21/c'
_cod_database_code 2220304
_cod_database_fobs_code 2220304

loop_
_symmetry_equiv_pos_as_xyz
'x, y, z'
'-x, y+1/2, -z+1/2'
'-x, -y, -z'
'x, -y-1/2, z-1/2'

loop_
_atom_site_type_symbol
_atom_site_label
_atom_site_fract_x
_atom_site_fract_y
_atom_site_fract_z
_atom_site_U_iso_or_equiv
_atom_site_adp_type
_atom_site_calc_flag
_atom_site_refinement_flags
_atom_site_occupancy
Pd Pd1 0.0000 1.0000 1.0000 0.03612(8) Uani d S 1
S S1 0.15463(4) 1.09186(5) 0.99538(2) 0.04065(12) Uani d . 1
C C1 0.19356(14) 1.09487(19) 1.08491(9) 0.0367(4) Uani d . 1
N N1 0.40960(13) 1.2828(2) 1.07224(9) 0.0542(5) Uani d . 1
S S2 0.10006(4) 1.02365(5) 1.11567(3) 0.04049(12) Uani d . 1
N N2 0.33826(14) 1.1436(2) 1.25846(10) 0.0597(5) Uani d . 1
C C2 0.28567(14) 1.1511(2) 1.12541(9) 0.0375(4) Uani d . 1
N N3 0.25990(9) 0.61333(15) 0.92368(7) 0.0254(3) Uani d . 1
C C3 0.35433(15) 1.2222(2) 1.09551(10) 0.0415(5) Uani d . 1
C C4 0.31446(15) 1.1474(2) 1.19936(11) 0.0438(5) Uani d . 1
C C5 0.17965(12) 0.64663(19) 0.95836(8) 0.0280(4) Uani d . 1
H H5A 0.1898 0.7533 0.9772 0.034 Uiso calc R 1
H H5B 0.1125 0.6430 0.9226 0.034 Uiso calc R 1
C C6 0.17926(13) 0.53612(19) 1.01639(9) 0.0312(4) Uani d . 1
H H6A 0.2494 0.5187 1.0465 0.037 Uiso calc R 1
H H6B 0.1510 0.4350 0.9965 0.037 Uiso calc R 1
C C7 0.11676(13) 0.6011(2) 1.05940(9) 0.0338(4) Uani d . 1
H H7A 0.1484 0.6980 1.0823 0.041 Uiso calc R 1
H H7B 0.0484 0.6270 1.0285 0.041 Uiso calc R 1
C C8 0.10805(15) 0.4871(2) 1.11407(10) 0.0402(4) Uani d . 1
H H8A 0.0707 0.5352 1.1423 0.060 Uiso calc R 1
H H8B 0.1757 0.4583 1.1437 0.060 Uiso calc R 1
H H8C 0.0721 0.3942 1.0915 0.060 Uiso calc R 1
C C9 0.25005(12) 0.44804(19) 0.89542(8) 0.0278(4) Uani d . 1
H H9A 0.3061 0.4288 0.8763 0.033 Uiso calc R 1
H H9B 0.2585 0.3754 0.9345 0.033 Uiso calc R 1
C C10 0.15178(13) 0.4104(2) 0.84001(10) 0.0379(4) Uani d . 1
H H10A 0.1458 0.4731 0.7981 0.045 Uiso calc R 1
H H10B 0.0944 0.4367 0.8568 0.045 Uiso calc R 1
C C11 0.14795(15) 0.2387(2) 0.82185(10) 0.0413(4) Uani d . 1
H H11A 0.2031 0.2147 0.8025 0.050 Uiso calc R 1
H H11B 0.1592 0.1769 0.8646 0.050 Uiso calc R 1
C C12 0.04792(16) 0.1920(3) 0.76986(12) 0.0587(6) Uani d . 1
H H12A 0.0489 0.0809 0.7600 0.088 Uiso calc R 1
H H12B 0.0372 0.2510 0.7269 0.088 Uiso calc R 1
H H12C -0.0069 0.2140 0.7891 0.088 Uiso calc R 1
C C13 0.24560(12) 0.7323(2) 0.86637(8) 0.0302(4) Uani d . 1
H H13A 0.1768 0.7201 0.8333 0.036 Uiso calc R 1
H H13B 0.2496 0.8370 0.8870 0.036 Uiso calc R 1
C C14 0.32053(13) 0.7239(2) 0.82619(9) 0.0364(4) Uani d . 1
H H14A 0.3276 0.6150 0.8131 0.044 Uiso calc R 1
H H14B 0.3874 0.7602 0.8559 0.044 Uiso calc R 1
C C15 0.28591(14) 0.8236(2) 0.76111(9) 0.0434(5) Uani d . 1
H H15A 0.2205 0.7840 0.7306 0.052 Uiso calc R 1
H H15B 0.2754 0.9312 0.7743 0.052 Uiso calc R 1
C C16 0.36177(18) 0.8238(3) 0.72159(12) 0.0618(6) Uani d . 1
H H16A 0.3374 0.8910 0.6809 0.093 Uiso calc R 1
H H16B 0.3702 0.7180 0.7067 0.093 Uiso calc R 1
H H16C 0.4268 0.8625 0.7516 0.093 Uiso calc R 1
C C17 0.36558(11) 0.62498(19) 0.97581(8) 0.0271(3) Uani d . 1
H H17A 0.3757 0.5354 1.0077 0.033 Uiso calc R 1
H H17B 0.4152 0.6155 0.9503 0.033 Uiso calc R 1
C C18 0.38904(12) 0.7716(2) 1.01894(9) 0.0323(4) Uani d . 1
H H18A 0.3397 0.7849 1.0445 0.039 Uiso calc R 1
H H18B 0.3843 0.8627 0.9885 0.039 Uiso calc R 1
C C19 0.49551(13) 0.7591(2) 1.06987(9) 0.0375(4) Uani d . 1
H H19A 0.4987 0.6693 1.1008 0.045 Uiso calc R 1
H H19B 0.5435 0.7399 1.0438 0.045 Uiso calc R 1
C C20 0.52758(15) 0.9040(2) 1.11359(11) 0.0516(5) Uani d . 1
H H20A 0.5969 0.8913 1.1444 0.077 Uiso calc R 1
H H20B 0.4823 0.9207 1.1413 0.077 Uiso calc R 1
H H20C 0.5242 0.9935 1.0833 0.077 Uiso calc R 1

loop_
_atom_site_aniso_label
_atom_site_aniso_U_11
_atom_site_aniso_U_22
_atom_site_aniso_U_33
_atom_site_aniso_U_12
_atom_site_aniso_U_13
_atom_site_aniso_U_23
Pd1 0.05110(14) 0.02259(11) 0.03883(13) 0.00135(8) 0.02006(10) -0.00010(8)
S1 0.0562(3) 0.0330(2) 0.0383(3) 0.0008(2) 0.0228(2) 0.00116(19)
C1 0.0513(11) 0.0244(9) 0.0408(10) 0.0087(8) 0.0236(9) 0.0046(7)
N1 0.0447(10) 0.0646(12) 0.0576(11) 0.0134(9) 0.0224(9) 0.0267(9)
S2 0.0536(3) 0.0341(3) 0.0400(3) -0.0036(2) 0.0237(2) 0.00052(19)
N2 0.0626(12) 0.0758(14) 0.0422(11) -0.0116(10) 0.0185(9) 0.0066(9)
C2 0.0451(11) 0.0344(10) 0.0376(10) 0.0092(8) 0.0197(9) 0.0077(8)
N3 0.0217(7) 0.0270(7) 0.0260(7) 0.0027(5) 0.0054(6) -0.0010(6)
C3 0.0414(11) 0.0426(11) 0.0419(11) 0.0145(9) 0.0149(9) 0.0148(9)
C4 0.0453(11) 0.0418(11) 0.0486(13) 0.0000(9) 0.0209(10) 0.0068(9)
C5 0.0226(8) 0.0282(8) 0.0331(9) 0.0038(7) 0.0085(7) -0.0034(7)
C6 0.0307(9) 0.0273(9) 0.0378(10) 0.0033(7) 0.0138(8) -0.0023(7)
C7 0.0299(9) 0.0350(10) 0.0376(10) 0.0043(7) 0.0120(8) -0.0073(8)
C8 0.0382(10) 0.0494(12) 0.0377(10) 0.0005(9) 0.0188(8) -0.0042(8)
C9 0.0269(8) 0.0267(8) 0.0294(9) 0.0027(7) 0.0083(7) -0.0022(7)
C10 0.0293(9) 0.0410(11) 0.0402(10) 0.0017(8) 0.0062(8) -0.0107(8)
C11 0.0508(12) 0.0384(10) 0.0344(10) -0.0087(9) 0.0126(9) -0.0071(8)
C12 0.0543(13) 0.0669(15) 0.0559(13) -0.0249(12) 0.0187(11) -0.0259(12)
C13 0.0278(9) 0.0300(9) 0.0289(9) 0.0024(7) 0.0034(7) 0.0033(7)
C14 0.0345(10) 0.0385(10) 0.0363(10) 0.0008(8) 0.0112(8) 0.0038(8)
C15 0.0409(11) 0.0538(12) 0.0330(10) -0.0038(9) 0.0078(8) 0.0069(9)
C16 0.0645(15) 0.0790(17) 0.0487(13) 0.0003(13) 0.0276(12) 0.0143(12)
C17 0.0211(8) 0.0311(9) 0.0269(8) 0.0029(7) 0.0042(7) 0.0007(7)
C18 0.0269(9) 0.0317(9) 0.0343(10) 0.0012(7) 0.0036(7) -0.0024(7)
C19 0.0297(9) 0.0397(10) 0.0376(10) 0.0024(8) 0.0024(8) -0.0049(8)
C20 0.0426(11) 0.0459(12) 0.0541(13) -0.0044(9) -0.0025(10) -0.0090(10)

loop_
_atom_type_symbol
_atom_type_description
_atom_type_scat_dispersion_real
_atom_type_scat_dispersion_imag
_atom_type_scat_source
C C 0.0033 0.0016 'International Tables Vol C Tables 4.2.6.8 and 6.1.1.4'
H H 0.0000 0.0000 'International Tables Vol C Tables 4.2.6.8 and 6.1.1.4'
N N 0.0061 0.0033 'International Tables Vol C Tables 4.2.6.8 and 6.1.1.4'
S S 0.1246 0.1234 'International Tables Vol C Tables 4.2.6.8 and 6.1.1.4'
Pd Pd -0.9988 1.0072 'International Tables Vol C Tables 4.2.6.8 and 6.1.1.4'

loop_
_geom_angle_atom_site_label_1
_geom_angle_atom_site_label_2
_geom_angle_atom_site_label_3
_geom_angle_site_symmetry_1
_geom_angle_site_symmetry_3
_geom_angle
S1 Pd1 S1 3_577 . 180.0
S1 Pd1 S2 3_577 3_577 75.015(17)
S1 Pd1 S2 . 3_577 104.985(17)
S1 Pd1 S2 3_577 . 104.985(17)
S1 Pd1 S2 . . 75.015(17)
S2 Pd1 S2 3_577 . 180.0
C1 S1 Pd1 . . 87.29(7)
C2 C1 S2 . . 125.26(14)
C2 C1 S1 . . 124.12(14)
S2 C1 S1 . . 110.59(11)
C1 S2 Pd1 . . 87.02(7)
C1 C2 C3 . . 121.47(17)
C1 C2 C4 . . 121.52(17)
C3 C2 C4 . . 116.93(18)
C13 N3 C5 . . 106.73(12)
C13 N3 C17 . . 110.78(12)
C5 N3 C17 . . 110.85(12)
C13 N3 C9 . . 111.59(12)
C5 N3 C9 . . 110.92(12)
C17 N3 C9 . . 106.04(11)
N1 C3 C2 . . 178.4(2)
N2 C4 C2 . . 179.3(2)
C6 C5 N3 . . 114.98(13)
C6 C5 H5A . . 108.5
N3 C5 H5A . . 108.5
C6 C5 H5B . . 108.5
N3 C5 H5B . . 108.5
H5A C5 H5B . . 107.5
C5 C6 C7 . . 110.90(14)
C5 C6 H6A . . 109.5
C7 C6 H6A . . 109.5
C5 C6 H6B . . 109.5
C7 C6 H6B . . 109.5
H6A C6 H6B . . 108.0
C8 C7 C6 . . 111.91(14)
C8 C7 H7A . . 109.2
C6 C7 H7A . . 109.2
C8 C7 H7B . . 109.2
C6 C7 H7B . . 109.2
H7A C7 H7B . . 107.9
C7 C8 H8A . . 109.5
C7 C8 H8B . . 109.5
H8A C8 H8B . . 109.5
C7 C8 H8C . . 109.5
H8A C8 H8C . . 109.5
H8B C8 H8C . . 109.5
C10 C9 N3 . . 115.76(13)
C10 C9 H9A . . 108.3
N3 C9 H9A . . 108.3
C10 C9 H9B . . 108.3
N3 C9 H9B . . 108.3
H9A C9 H9B . . 107.4
C9 C10 C11 . . 110.14(15)
C9 C10 H10A . . 109.6
C11 C10 H10A . . 109.6
C9 C10 H10B . . 109.6
C11 C10 H10B . . 109.6
H10A C10 H10B . . 108.1
C12 C11 C10 . . 112.46(17)
C12 C11 H11A . . 109.1
C10 C11 H11A . . 109.1
C12 C11 H11B . . 109.1
C10 C11 H11B . . 109.1
H11A C11 H11B . . 107.8
C11 C12 H12A . . 109.5
C11 C12 H12B . . 109.5
H12A C12 H12B . . 109.5
C11 C12 H12C . . 109.5
H12A C12 H12C . . 109.5
H12B C12 H12C . . 109.5
C14 C13 N3 . . 115.69(13)
C14 C13 H13A . . 108.4
N3 C13 H13A . . 108.4
C14 C13 H13B . . 108.4
N3 C13 H13B . . 108.4
H13A C13 H13B . . 107.4
C13 C14 C15 . . 110.84(15)
C13 C14 H14A . . 109.5
C15 C14 H14A . . 109.5
C13 C14 H14B . . 109.5
C15 C14 H14B . . 109.5
H14A C14 H14B . . 108.1
C16 C15 C14 . . 112.12(17)
C16 C15 H15A . . 109.2
C14 C15 H15A . . 109.2
C16 C15 H15B . . 109.2
C14 C15 H15B . . 109.2
H15A C15 H15B . . 107.9
C15 C16 H16A . . 109.5
C15 C16 H16B . . 109.5
H16A C16 H16B . . 109.5
C15 C16 H16C . . 109.5
H16A C16 H16C . . 109.5
H16B C16 H16C . . 109.5
C18 C17 N3 . . 116.33(13)
C18 C17 H17A . . 108.2
N3 C17 H17A . . 108.2
C18 C17 H17B . . 108.2
N3 C17 H17B . . 108.2
H17A C17 H17B . . 107.4
C17 C18 C19 . . 108.79(14)
C17 C18 H18A . . 109.9
C19 C18 H18A . . 109.9
C17 C18 H18B . . 109.9
C19 C18 H18B . . 109.9
H18A C18 H18B . . 108.3
C20 C19 C18 . . 112.68(15)
C20 C19 H19A . . 109.1
C18 C19 H19A . . 109.1
C20 C19 H19B . . 109.1
C18 C19 H19B . . 109.1
H19A C19 H19B . . 107.8
C19 C20 H20A . . 109.5
C19 C20 H20B . . 109.5
H20A C20 H20B . . 109.5
C19 C20 H20C . . 109.5
H20A C20 H20C . . 109.5
H20B C20 H20C . . 109.5

loop_
_geom_bond_atom_site_label_1
_geom_bond_atom_site_label_2
_geom_bond_site_symmetry_2
_geom_bond_distance
Pd1 S1 3_577 2.3269(5)
Pd1 S1 . 2.3269(5)
Pd1 S2 3_577 2.3375(5)
Pd1 S2 . 2.3375(5)
S1 C1 . 1.7288(19)
C1 C2 . 1.379(3)
C1 S2 . 1.7258(19)
N1 C3 . 1.148(2)
N2 C4 . 1.142(2)
C2 C3 . 1.424(3)
C2 C4 . 1.429(3)
N3 C13 . 1.518(2)
N3 C5 . 1.525(2)
N3 C17 . 1.5260(19)
N3 C9 . 1.527(2)
C5 C6 . 1.518(2)
C5 H5A . 0.9900
C5 H5B . 0.9900
C6 C7 . 1.521(2)
C6 H6A . 0.9900
C6 H6B . 0.9900
C7 C8 . 1.517(3)
C7 H7A . 0.9900
C7 H7B . 0.9900
C8 H8A . 0.9800
C8 H8B . 0.9800
C8 H8C . 0.9800
C9 C10 . 1.512(2)
C9 H9A . 0.9900
C9 H9B . 0.9900
C10 C11 . 1.523(3)
C10 H10A . 0.9900
C10 H10B . 0.9900
C11 C12 . 1.518(3)
C11 H11A . 0.9900
C11 H11B . 0.9900
C12 H12A . 0.9800
C12 H12B . 0.9800
C12 H12C . 0.9800
C13 C14 . 1.516(2)
C13 H13A . 0.9900
C13 H13B . 0.9900
C14 C15 . 1.524(2)
C14 H14A . 0.9900
C14 H14B . 0.9900
C15 C16 . 1.515(3)
C15 H15A . 0.9900
C15 H15B . 0.9900
C16 H16A . 0.9800
C16 H16B . 0.9800
C16 H16C . 0.9800
C17 C18 . 1.515(2)
C17 H17A . 0.9900
C17 H17B . 0.9900
C18 C19 . 1.525(2)
C18 H18A . 0.9900
C18 H18B . 0.9900
C19 C20 . 1.517(3)
C19 H19A . 0.9900
C19 H19B . 0.9900
C20 H20A . 0.9800
C20 H20B . 0.9800
C20 H20C . 0.9800

loop_
_geom_torsion_atom_site_label_1
_geom_torsion_atom_site_label_2
_geom_torsion_atom_site_label_3
_geom_torsion_atom_site_label_4
_geom_torsion_site_symmetry_1
_geom_torsion
S2 Pd1 S1 C1 3_577 178.05(6)
S2 Pd1 S1 C1 . -1.95(6)
Pd1 S1 C1 C2 . -175.49(15)
Pd1 S1 C1 S2 . 2.72(8)
C2 C1 S2 Pd1 . 175.47(16)
S1 C1 S2 Pd1 . -2.71(8)
S1 Pd1 S2 C1 3_577 -178.05(6)
S1 Pd1 S2 C1 . 1.95(6)
S2 C1 C2 C3 . -173.49(14)
S1 C1 C2 C3 . 4.5(3)
S2 C1 C2 C4 . 3.4(3)
S1 C1 C2 C4 . -178.64(14)
C13 N3 C5 C6 . 178.31(14)
C17 N3 C5 C6 . -60.97(17)
C9 N3 C5 C6 . 56.56(17)
N3 C5 C6 C7 . 165.40(13)
C5 C6 C7 C8 . 175.31(15)
C13 N3 C9 C10 . -56.92(18)
C5 N3 C9 C10 . 61.94(18)
C17 N3 C9 C10 . -177.64(15)
N3 C9 C10 C11 . -174.36(14)
C9 C10 C11 C12 . 176.18(16)
C5 N3 C13 C14 . 178.03(14)
C17 N3 C13 C14 . 57.26(18)
C9 N3 C13 C14 . -60.64(18)
N3 C13 C14 C15 . 167.77(15)
C13 C14 C15 C16 . 177.23(17)
C13 N3 C17 C18 . 67.16(18)
C5 N3 C17 C18 . -51.13(18)
C9 N3 C17 C18 . -171.60(14)
N3 C17 C18 C19 . 177.49(14)
C17 C18 C19 C20 . 177.67(17)
